data_7109589
loop_
_publ_author_name
'Wenfeng Lo'
'Chunhua Hu'
'Marck Lumeij'
'Richard Dronskowski'
'Michael Lovihayeem'
'Oren Ishal'
'Jianfeng Jiang'

_publ_section_title
;
 [CoI(CN)2(CO)3]^-^, a new discovery from an 80-year-old reactio
;
_journal_name_full Chem.Commun.
_journal_page_first 7382
_journal_paper_doi 10.1039/c3cc43269f
_journal_volume 49
_journal_year 2013
_chemical_formula_sum 'C53 H42 Co N3 O3 P2'
_chemical_formula_weight 889.77
_chemical_name_systematic
; 
 ? 
;
_space_group_IT_number 2
_symmetry_cell_setting triclinic
_symmetry_space_group_name_Hall '-P 1'
_symmetry_space_group_name_H-M 'P -1'
_atom_sites_solution_hydrogens geom
_atom_sites_solution_primary direct
_atom_sites_solution_secondary difmap
_audit_creation_method SHELXL-97
_cell_angle_alpha 96.4350(10)
_cell_angle_beta 95.4790(10)
_cell_angle_gamma 108.4320(10)
_cell_formula_units_Z 2
_cell_length_a 9.7538(3)
_cell_length_b 11.1003(3)
_cell_length_c 21.8916(6)
_cell_measurement_reflns_used 9931
_cell_measurement_temperature 100(2)
_cell_measurement_theta_max 25.71
_cell_measurement_theta_min 2.29
_cell_volume 2212.80(11)
_computing_cell_refinement 'Bruker SAINT'
_computing_data_collection 'Bruker APEX2'
_computing_data_reduction 'Bruker SAINT'
_computing_molecular_graphics 'Bruker SHELXTL'
_computing_publication_material 'Bruker SHELXTL'
_computing_structure_refinement 'SHELXL-97 (Sheldrick, 2008)'
_computing_structure_solution 'SHELXS-97 (Sheldrick, 2008)'
_diffrn_ambient_temperature 100(2)
_diffrn_measured_fraction_theta_full 1.000
_diffrn_measured_fraction_theta_max 1.000
_diffrn_measurement_device_type 'Bruker APEX-II CCD'
_diffrn_measurement_method '\f and \w scans'
_diffrn_radiation_monochromator graphite
_diffrn_radiation_source 'fine-focus sealed tube'
_diffrn_radiation_type MoK\a
_diffrn_radiation_wavelength 0.71073
_diffrn_reflns_av_R_equivalents 0.0382
_diffrn_reflns_av_sigmaI/netI 0.0304
_diffrn_reflns_limit_h_max 11
_diffrn_reflns_limit_h_min -11
_diffrn_reflns_limit_k_max 13
_diffrn_reflns_limit_k_min -13
_diffrn_reflns_limit_l_max 26
_diffrn_reflns_limit_l_min -26
_diffrn_reflns_number 40694
_diffrn_reflns_theta_full 25.71
_diffrn_reflns_theta_max 25.71
_diffrn_reflns_theta_min 1.89
_exptl_absorpt_coefficient_mu 0.508
_exptl_absorpt_correction_T_max 0.9509
_exptl_absorpt_correction_T_min 0.8921
_exptl_absorpt_correction_type multi-scan
_exptl_absorpt_process_details SADABS
_exptl_crystal_colour green
_exptl_crystal_density_diffrn 1.335
_exptl_crystal_density_method 'not measured'
_exptl_crystal_description plate
_exptl_crystal_F_000 924
_exptl_crystal_size_max 0.23
_exptl_crystal_size_mid 0.16
_exptl_crystal_size_min 0.10
_refine_diff_density_max 0.441
_refine_diff_density_min -0.282
_refine_diff_density_rms 0.048
_refine_ls_extinction_method none
_refine_ls_goodness_of_fit_ref 1.033
_refine_ls_hydrogen_treatment mixed
_refine_ls_matrix_type full
_refine_ls_number_parameters 565
_refine_ls_number_reflns 8418
_refine_ls_number_restraints 2
_refine_ls_restrained_S_all 1.033
_refine_ls_R_factor_all 0.0391
_refine_ls_R_factor_gt 0.0308
_refine_ls_shift/su_max 0.001
_refine_ls_shift/su_mean 0.000
_refine_ls_structure_factor_coef Fsqd
_refine_ls_weighting_details 'calc w=1/[\s^2^(Fo^2^)+(0.0268P)^2^+1.4080P] where P=(Fo^2^+2Fc^2^)/3'
_refine_ls_weighting_scheme calc
_refine_ls_wR_factor_gt 0.0694
_refine_ls_wR_factor_ref 0.0737
_reflns_number_gt 7212
_reflns_number_total 8418
_reflns_threshold_expression >2sigma(I)
_cod_data_source_file c3cc43269f.txt
_cod_data_source_block 12yuj30new
_cod_original_cell_volume 2212.79(11)
_cod_database_code 7109589

loop_
_symmetry_equiv_pos_as_xyz
'x, y, z'
'-x, -y, -z'

loop_
_atom_site_label
_atom_site_type_symbol
_atom_site_fract_x
_atom_site_fract_y
_atom_site_fract_z
_atom_site_U_iso_or_equiv
_atom_site_adp_type
_atom_site_occupancy
_atom_site_symmetry_multiplicity
_atom_site_calc_flag
_atom_site_refinement_flags
Co1 Co 0.15130(2) -0.01212(2) 0.248763(10) 0.01398(7) Uani 1 1 d .
O1 O -0.14971(14) -0.12415(13) 0.27234(7) 0.0325(3) Uani 1 1 d .
O2 O 0.31506(15) -0.16081(13) 0.19089(6) 0.0278(3) Uani 1 1 d .
N1 N 0.30071(17) 0.28132(14) 0.28965(7) 0.0211(3) Uani 1 1 d .
N2 N 0.05160(18) 0.02123(15) 0.11725(7) 0.0254(4) Uani 1 1 d .
N3 N 0.26659(17) -0.06709(14) 0.37385(7) 0.0222(3) Uani 1 1 d .
C1 C 0.24266(18) 0.17251(16) 0.27448(8) 0.0156(4) Uani 1 1 d .
C2 C 0.08796(19) 0.01184(16) 0.16804(9) 0.0180(4) Uani 1 1 d .
C3 C 0.22269(18) -0.04410(15) 0.32690(8) 0.0163(4) Uani 1 1 d .
C4 C -0.0318(2) -0.07670(17) 0.26363(8) 0.0199(4) Uani 1 1 d .
C5 C 0.25413(19) -0.09869(16) 0.21421(8) 0.0172(4) Uani 1 1 d .
P1 P 0.58770(5) 0.33269(4) 0.09745(2) 0.01383(10) Uani 1 1 d .
C6 C 0.44280(19) 0.39344(16) 0.11400(8) 0.0159(4) Uani 1 1 d .
C7 C 0.30974(19) 0.31012(17) 0.12554(8) 0.0203(4) Uani 1 1 d .
H7 H 0.2961 0.2215 0.1254 0.024 Uiso 1 1 calc R
C8 C 0.1983(2) 0.35771(19) 0.13710(9) 0.0247(4) Uani 1 1 d .
H8 H 0.1086 0.3019 0.1458 0.030 Uiso 1 1 calc R
C9 C 0.2168(2) 0.48657(19) 0.13601(8) 0.0250(4) Uani 1 1 d .
H9 H 0.1397 0.5185 0.1440 0.030 Uiso 1 1 calc R
C10 C 0.3471(2) 0.56883(18) 0.12336(8) 0.0231(4) Uani 1 1 d .
H10 H 0.3587 0.6567 0.1221 0.028 Uiso 1 1 calc R
C11 C 0.4607(2) 0.52292(17) 0.11246(8) 0.0189(4) Uani 1 1 d .
H11 H 0.5504 0.5794 0.1040 0.023 Uiso 1 1 calc R
C12 C 0.74565(18) 0.46637(16) 0.09231(8) 0.0159(4) Uani 1 1 d .
C13 C 0.78855(19) 0.49516(17) 0.03550(8) 0.0192(4) Uani 1 1 d .
H13 H 0.7387 0.4398 -0.0018 0.023 Uiso 1 1 calc R
C14 C 0.9049(2) 0.60546(17) 0.03354(9) 0.0232(4) Uani 1 1 d .
H14 H 0.9352 0.6255 -0.0051 0.028 Uiso 1 1 calc R
C15 C 0.9763(2) 0.68593(17) 0.08788(9) 0.0229(4) Uani 1 1 d .
H15 H 1.0554 0.7616 0.0864 0.027 Uiso 1 1 calc R
C16 C 0.9334(2) 0.65716(17) 0.14470(9) 0.0225(4) Uani 1 1 d .
H16 H 0.9830 0.7131 0.1818 0.027 Uiso 1 1 calc R
C17 C 0.81890(19) 0.54735(17) 0.14720(8) 0.0207(4) Uani 1 1 d .
H17 H 0.7900 0.5269 0.1860 0.025 Uiso 1 1 calc R
C18 C 0.53192(19) 0.22854(15) 0.02390(8) 0.0166(4) Uani 1 1 d .
C19 C 0.6279(2) 0.17021(16) 0.00070(8) 0.0188(4) Uani 1 1 d .
H19 H 0.7181 0.1803 0.0249 0.023 Uiso 1 1 calc R
C20 C 0.5904(2) 0.09762(17) -0.05786(8) 0.0226(4) Uani 1 1 d .
H20 H 0.6557 0.0586 -0.0741 0.027 Uiso 1 1 calc R
C21 C 0.4579(2) 0.08177(17) -0.09284(9) 0.0243(4) Uani 1 1 d .
H21 H 0.4334 0.0327 -0.1332 0.029 Uiso 1 1 calc R
C22 C 0.3616(2) 0.13660(18) -0.06955(9) 0.0253(4) Uani 1 1 d .
H22 H 0.2700 0.1233 -0.0934 0.030 Uiso 1 1 calc R
C23 C 0.3979(2) 0.21137(17) -0.01119(8) 0.0213(4) Uani 1 1 d .
H23 H 0.3322 0.2504 0.0046 0.026 Uiso 1 1 calc R
C24 C 0.64005(18) 0.25522(15) 0.15939(8) 0.0156(4) Uani 1 1 d .
C25 C 0.77132(19) 0.22850(17) 0.15983(8) 0.0199(4) Uani 1 1 d .
H25 H 0.8301 0.2513 0.1280 0.024 Uiso 1 1 calc R
C26 C 0.8152(2) 0.16913(18) 0.20648(9) 0.0237(4) Uani 1 1 d .
H26 H 0.9041 0.1509 0.2067 0.028 Uiso 1 1 calc R
C27 C 0.7292(2) 0.13608(17) 0.25311(9) 0.0231(4) Uani 1 1 d .
H27 H 0.7593 0.0949 0.2851 0.028 Uiso 1 1 calc R
C28 C 0.6003(2) 0.16275(18) 0.25314(9) 0.0227(4) Uani 1 1 d .
H28 H 0.5421 0.1397 0.2851 0.027 Uiso 1 1 calc R
C29 C 0.55508(19) 0.22307(17) 0.20668(8) 0.0191(4) Uani 1 1 d .
H29 H 0.4669 0.2423 0.2071 0.023 Uiso 1 1 calc R
P2 P 0.79511(5) 0.58659(4) 0.41864(2) 0.01460(10) Uani 1 1 d .
C30 C 0.67750(19) 0.64805(18) 0.37305(8) 0.0214(4) Uani 1 1 d .
C31 C 0.6511(2) 0.7593(2) 0.39655(10) 0.0280(4) Uani 1 1 d .
H31 H 0.6979 0.8048 0.4364 0.034 Uiso 1 1 calc R
C32 C 0.5558(2) 0.8031(3) 0.36124(12) 0.0423(6) Uani 1 1 d .
H32 H 0.5374 0.8791 0.3768 0.051 Uiso 1 1 calc R
C33 C 0.4881(3) 0.7363(3) 0.30374(12) 0.0530(8) Uani 1 1 d .
H33 H 0.4228 0.7664 0.2798 0.064 Uiso 1 1 calc R
C34 C 0.5140(2) 0.6263(3) 0.28057(11) 0.0501(7) Uani 1 1 d .
H34 H 0.4658 0.5809 0.2409 0.060 Uiso 1 1 calc R
C35 C 0.6094(2) 0.5813(2) 0.31442(9) 0.0345(5) Uani 1 1 d .
H35 H 0.6284 0.5061 0.2981 0.041 Uiso 1 1 calc R
C36 C 0.69228(18) 0.44609(16) 0.44820(8) 0.0173(4) Uani 1 1 d .
C37 C 0.7422(2) 0.41777(17) 0.50515(9) 0.0212(4) Uani 1 1 d .
H37 H 0.8250 0.4779 0.5308 0.025 Uiso 1 1 calc R
C38 C 0.6704(2) 0.30156(19) 0.52401(10) 0.0273(4) Uani 1 1 d .
H38 H 0.7020 0.2831 0.5632 0.033 Uiso 1 1 calc R
C39 C 0.5529(2) 0.21280(18) 0.48555(10) 0.0286(5) Uani 1 1 d .
H39 H 0.5063 0.1320 0.4978 0.034 Uiso 1 1 calc R
C40 C 0.5025(2) 0.24048(18) 0.42943(10) 0.0284(5) Uani 1 1 d .
H40 H 0.4210 0.1789 0.4036 0.034 Uiso 1 1 calc R
C41 C 0.5700(2) 0.35742(18) 0.41066(9) 0.0237(4) Uani 1 1 d .
H41 H 0.5336 0.3772 0.3726 0.028 Uiso 1 1 calc R
C42 C 0.89935(19) 0.71113(16) 0.48084(8) 0.0153(4) Uani 1 1 d .
C43 C 1.03595(19) 0.79375(16) 0.47344(8) 0.0185(4) Uani 1 1 d .
H43 H 1.0777 0.7798 0.4369 0.022 Uiso 1 1 calc R
C44 C 1.1105(2) 0.89608(18) 0.51945(9) 0.0243(4) Uani 1 1 d .
H44 H 1.2043 0.9516 0.5147 0.029 Uiso 1 1 calc R
C45 C 1.0492(2) 0.91789(17) 0.57236(9) 0.0248(4) Uani 1 1 d .
H45 H 1.1009 0.9884 0.6037 0.030 Uiso 1 1 calc R
C46 C 0.9128(2) 0.83726(17) 0.57970(8) 0.0232(4) Uani 1 1 d .
H46 H 0.8709 0.8530 0.6159 0.028 Uiso 1 1 calc R
C47 C 0.8373(2) 0.73370(17) 0.53436(8) 0.0198(4) Uani 1 1 d .
H47 H 0.7439 0.6782 0.5395 0.024 Uiso 1 1 calc R
C48 C 0.91366(18) 0.54221(16) 0.36920(8) 0.0152(4) Uani 1 1 d .
C49 C 0.98315(19) 0.62832(17) 0.33087(8) 0.0193(4) Uani 1 1 d .
H49 H 0.9617 0.7056 0.3288 0.023 Uiso 1 1 calc R
C50 C 1.0833(2) 0.60044(17) 0.29601(8) 0.0216(4) Uani 1 1 d .
H50 H 1.1324 0.6596 0.2707 0.026 Uiso 1 1 calc R
C51 C 1.1123(2) 0.48609(17) 0.29797(8) 0.0210(4) Uani 1 1 d .
H51 H 1.1814 0.4674 0.2741 0.025 Uiso 1 1 calc R
C52 C 1.0408(2) 0.39958(17) 0.33458(8) 0.0205(4) Uani 1 1 d .
H52 H 1.0597 0.3208 0.3351 0.025 Uiso 1 1 calc R
C53 C 0.94175(19) 0.42679(16) 0.37058(8) 0.0178(4) Uani 1 1 d .
H53 H 0.8934 0.3673 0.3960 0.021 Uiso 1 1 calc R
O3 O -0.06276(18) 0.12562(15) 0.01620(7) 0.0380(4) Uani 1 1 d D
H1 H -0.061(3) 0.078(2) -0.0169(8) 0.057 Uiso 1 1 d D
H2 H -0.027(3) 0.092(2) 0.0446(9) 0.057 Uiso 1 1 d D

loop_
_atom_site_aniso_label
_atom_site_aniso_U_11
_atom_site_aniso_U_22
_atom_site_aniso_U_33
_atom_site_aniso_U_23
_atom_site_aniso_U_13
_atom_site_aniso_U_12
Co1 0.01473(12) 0.01311(12) 0.01444(12) 0.00192(9) 0.00297(9) 0.00486(9)
O1 0.0191(7) 0.0349(8) 0.0469(9) 0.0150(7) 0.0123(6) 0.0082(6)
O2 0.0383(8) 0.0331(8) 0.0221(7) 0.0044(6) 0.0094(6) 0.0243(7)
N1 0.0238(8) 0.0170(8) 0.0226(8) 0.0012(6) 0.0060(7) 0.0066(7)
N2 0.0281(9) 0.0237(8) 0.0223(9) 0.0055(7) -0.0007(7) 0.0063(7)
N3 0.0259(9) 0.0203(8) 0.0205(8) 0.0028(6) 0.0048(7) 0.0075(7)
C1 0.0170(9) 0.0202(9) 0.0131(8) 0.0036(7) 0.0055(7) 0.0097(7)
C2 0.0167(9) 0.0135(8) 0.0237(10) 0.0025(7) 0.0038(7) 0.0046(7)
C3 0.0171(9) 0.0122(8) 0.0191(9) -0.0001(7) 0.0052(7) 0.0043(7)
C4 0.0238(10) 0.0181(9) 0.0205(10) 0.0045(7) 0.0031(8) 0.0100(8)
C5 0.0200(9) 0.0176(9) 0.0132(9) 0.0049(7) 0.0011(7) 0.0047(7)
P1 0.0138(2) 0.0126(2) 0.0144(2) 0.00061(17) 0.00263(17) 0.00370(17)
C6 0.0180(9) 0.0174(8) 0.0130(8) 0.0005(7) 0.0014(7) 0.0078(7)
C7 0.0206(9) 0.0207(9) 0.0209(9) 0.0054(7) 0.0033(7) 0.0078(8)
C8 0.0188(10) 0.0368(11) 0.0213(10) 0.0071(8) 0.0043(8) 0.0118(8)
C9 0.0292(11) 0.0398(11) 0.0150(9) 0.0013(8) 0.0024(8) 0.0251(9)
C10 0.0362(11) 0.0225(9) 0.0143(9) -0.0015(7) -0.0004(8) 0.0173(8)
C11 0.0241(10) 0.0202(9) 0.0124(9) 0.0000(7) 0.0013(7) 0.0088(8)
C12 0.0140(8) 0.0140(8) 0.0193(9) 0.0014(7) 0.0033(7) 0.0039(7)
C13 0.0212(9) 0.0182(9) 0.0156(9) 0.0003(7) 0.0011(7) 0.0039(7)
C14 0.0242(10) 0.0226(9) 0.0208(10) 0.0069(8) 0.0050(8) 0.0032(8)
C15 0.0202(9) 0.0176(9) 0.0270(10) 0.0048(8) 0.0017(8) 0.0011(7)
C16 0.0212(10) 0.0186(9) 0.0230(10) -0.0032(7) -0.0003(8) 0.0032(8)
C17 0.0215(9) 0.0222(9) 0.0158(9) -0.0003(7) 0.0038(7) 0.0042(8)
C18 0.0198(9) 0.0113(8) 0.0157(9) 0.0013(7) 0.0036(7) 0.0010(7)
C19 0.0210(9) 0.0157(8) 0.0193(9) 0.0039(7) 0.0047(7) 0.0045(7)
C20 0.0317(11) 0.0142(8) 0.0215(10) 0.0022(7) 0.0110(8) 0.0048(8)
C21 0.0333(11) 0.0153(9) 0.0163(9) -0.0013(7) 0.0042(8) -0.0023(8)
C22 0.0242(10) 0.0229(10) 0.0218(10) 0.0012(8) -0.0015(8) 0.0002(8)
C23 0.0211(9) 0.0194(9) 0.0213(10) 0.0012(7) 0.0019(8) 0.0047(7)
C24 0.0163(9) 0.0128(8) 0.0160(9) -0.0001(7) 0.0015(7) 0.0035(7)
C25 0.0179(9) 0.0220(9) 0.0196(9) 0.0013(7) 0.0040(7) 0.0064(7)
C26 0.0203(10) 0.0266(10) 0.0272(10) 0.0031(8) 0.0015(8) 0.0126(8)
C27 0.0274(10) 0.0219(9) 0.0202(10) 0.0030(8) -0.0011(8) 0.0100(8)
C28 0.0259(10) 0.0257(10) 0.0192(10) 0.0053(8) 0.0061(8) 0.0108(8)
C29 0.0172(9) 0.0220(9) 0.0202(9) 0.0026(7) 0.0047(7) 0.0089(7)
P2 0.0136(2) 0.0177(2) 0.0127(2) 0.00144(17) 0.00166(17) 0.00581(18)
C30 0.0145(9) 0.0335(10) 0.0197(9) 0.0115(8) 0.0047(7) 0.0099(8)
C31 0.0238(10) 0.0384(12) 0.0314(11) 0.0172(9) 0.0114(9) 0.0174(9)
C32 0.0320(12) 0.0621(16) 0.0542(16) 0.0378(13) 0.0208(11) 0.0315(12)
C33 0.0262(12) 0.101(2) 0.0515(16) 0.0536(16) 0.0125(11) 0.0320(14)
C34 0.0253(12) 0.094(2) 0.0282(12) 0.0247(13) -0.0039(10) 0.0125(13)
C35 0.0239(11) 0.0550(14) 0.0219(11) 0.0091(10) -0.0006(8) 0.0094(10)
C36 0.0153(9) 0.0197(9) 0.0172(9) 0.0011(7) 0.0064(7) 0.0057(7)
C37 0.0170(9) 0.0238(9) 0.0231(10) 0.0038(8) 0.0031(8) 0.0068(8)
C38 0.0266(11) 0.0301(11) 0.0321(11) 0.0139(9) 0.0116(9) 0.0139(9)
C39 0.0268(11) 0.0196(9) 0.0437(13) 0.0073(9) 0.0201(9) 0.0083(8)
C40 0.0214(10) 0.0246(10) 0.0329(12) -0.0070(9) 0.0114(9) 0.0007(8)
C41 0.0190(9) 0.0284(10) 0.0197(10) -0.0029(8) 0.0057(8) 0.0037(8)
C42 0.0190(9) 0.0153(8) 0.0139(8) 0.0013(7) 0.0002(7) 0.0098(7)
C43 0.0199(9) 0.0208(9) 0.0165(9) 0.0013(7) 0.0039(7) 0.0089(7)
C44 0.0244(10) 0.0205(9) 0.0257(10) 0.0002(8) 0.0024(8) 0.0056(8)
C45 0.0361(11) 0.0181(9) 0.0189(10) -0.0020(7) -0.0012(8) 0.0103(8)
C46 0.0379(11) 0.0207(9) 0.0165(9) 0.0031(7) 0.0081(8) 0.0161(9)
C47 0.0232(10) 0.0208(9) 0.0195(9) 0.0056(7) 0.0071(8) 0.0110(8)
C48 0.0145(8) 0.0176(8) 0.0112(8) -0.0022(7) -0.0003(7) 0.0043(7)
C49 0.0229(9) 0.0184(9) 0.0170(9) 0.0024(7) 0.0030(7) 0.0075(7)
C50 0.0243(10) 0.0227(9) 0.0190(9) 0.0063(7) 0.0079(8) 0.0069(8)
C51 0.0213(9) 0.0273(10) 0.0154(9) -0.0004(7) 0.0043(7) 0.0099(8)
C52 0.0255(10) 0.0204(9) 0.0172(9) 0.0003(7) 0.0020(8) 0.0110(8)
C53 0.0197(9) 0.0177(9) 0.0145(9) 0.0026(7) 0.0016(7) 0.0043(7)
O3 0.0461(10) 0.0428(9) 0.0348(9) 0.0152(7) 0.0062(8) 0.0250(8)

loop_
_atom_type_symbol
_atom_type_description
_atom_type_scat_dispersion_real
_atom_type_scat_dispersion_imag
_atom_type_scat_source
C C 0.0033 0.0016 'International Tables Vol C Tables 4.2.6.8 and 6.1.1.4'
H H 0.0000 0.0000 'International Tables Vol C Tables 4.2.6.8 and 6.1.1.4'
N N 0.0061 0.0033 'International Tables Vol C Tables 4.2.6.8 and 6.1.1.4'
O O 0.0106 0.0060 'International Tables Vol C Tables 4.2.6.8 and 6.1.1.4'
P P 0.1023 0.0942 'International Tables Vol C Tables 4.2.6.8 and 6.1.1.4'
Co Co 0.3494 0.9721 'International Tables Vol C Tables 4.2.6.8 and 6.1.1.4'

loop_
_geom_angle_atom_site_label_1
_geom_angle_atom_site_label_2
_geom_angle_atom_site_label_3
_geom_angle
C5 Co1 C4 126.25(8)
C5 Co1 C2 87.48(8)
C4 Co1 C2 91.47(8)
C5 Co1 C3 88.10(7)
C4 Co1 C3 90.92(8)
C2 Co1 C3 175.58(7)
C5 Co1 C1 118.49(7)
C4 Co1 C1 115.25(7)
C2 Co1 C1 91.59(7)
C3 Co1 C1 90.75(7)
N1 C1 Co1 177.97(15)
N2 C2 Co1 176.33(16)
N3 C3 Co1 177.96(15)
O1 C4 Co1 176.73(16)
O2 C5 Co1 176.48(16)
C12 P1 C6 108.15(8)
C12 P1 C18 109.36(8)
C6 P1 C18 108.46(8)
C12 P1 C24 106.05(8)
C6 P1 C24 111.87(8)
C18 P1 C24 112.82(8)
C11 C6 C7 119.96(16)
C11 C6 P1 119.83(13)
C7 C6 P1 120.14(13)
C8 C7 C6 119.54(17)
C8 C7 H7 120.2
C6 C7 H7 120.2
C7 C8 C9 120.36(18)
C7 C8 H8 119.8
C9 C8 H8 119.8
C10 C9 C8 120.35(17)
C10 C9 H9 119.8
C8 C9 H9 119.8
C9 C10 C11 120.01(17)
C9 C10 H10 120.0
C11 C10 H10 120.0
C10 C11 C6 119.76(17)
C10 C11 H11 120.1
C6 C11 H11 120.1
C13 C12 C17 120.37(16)
C13 C12 P1 121.63(13)
C17 C12 P1 117.83(13)
C12 C13 C14 119.54(16)
C12 C13 H13 120.2
C14 C13 H13 120.2
C15 C14 C13 119.94(17)
C15 C14 H14 120.0
C13 C14 H14 120.0
C14 C15 C16 120.52(17)
C14 C15 H15 119.7
C16 C15 H15 119.7
C17 C16 C15 120.00(17)
C17 C16 H16 120.0
C15 C16 H16 120.0
C16 C17 C12 119.62(17)
C16 C17 H17 120.2
C12 C17 H17 120.2
C23 C18 C19 120.20(16)
C23 C18 P1 120.65(14)
C19 C18 P1 119.06(13)
C20 C19 C18 119.44(17)
C20 C19 H19 120.3
C18 C19 H19 120.3
C19 C20 C21 120.21(18)
C19 C20 H20 119.9
C21 C20 H20 119.9
C22 C21 C20 120.50(17)
C22 C21 H21 119.7
C20 C21 H21 119.7
C21 C22 C23 120.24(18)
C21 C22 H22 119.9
C23 C22 H22 119.9
C22 C23 C18 119.37(17)
C22 C23 H23 120.3
C18 C23 H23 120.3
C29 C24 C25 119.72(16)
C29 C24 P1 121.97(13)
C25 C24 P1 118.31(13)
C26 C25 C24 120.07(17)
C26 C25 H25 120.0
C24 C25 H25 120.0
C25 C26 C27 119.90(17)
C25 C26 H26 120.0
C27 C26 H26 120.0
C28 C27 C26 120.31(17)
C28 C27 H27 119.8
C26 C27 H27 119.8
C27 C28 C29 120.45(17)
C27 C28 H28 119.8
C29 C28 H28 119.8
C28 C29 C24 119.53(16)
C28 C29 H29 120.2
C24 C29 H29 120.2
C30 P2 C36 111.11(8)
C30 P2 C42 108.18(8)
C36 P2 C42 110.92(8)
C30 P2 C48 107.93(8)
C36 P2 C48 108.19(8)
C42 P2 C48 110.47(8)
C31 C30 C35 120.40(18)
C31 C30 P2 120.30(15)
C35 C30 P2 119.27(16)
C32 C31 C30 119.4(2)
C32 C31 H31 120.3
C30 C31 H31 120.3
C33 C32 C31 119.9(2)
C33 C32 H32 120.0
C31 C32 H32 120.0
C34 C33 C32 120.7(2)
C34 C33 H33 119.7
C32 C33 H33 119.7
C33 C34 C35 120.6(2)
C33 C34 H34 119.7
C35 C34 H34 119.7
C34 C35 C30 119.0(2)
C34 C35 H35 120.5
C30 C35 H35 120.5
C41 C36 C37 119.85(17)
C41 C36 P2 119.15(14)
C37 C36 P2 120.62(13)
C38 C37 C36 119.85(17)
C38 C37 H37 120.1
C36 C37 H37 120.1
C39 C38 C37 119.78(19)
C39 C38 H38 120.1
C37 C38 H38 120.1
C38 C39 C40 120.63(18)
C38 C39 H39 119.7
C40 C39 H39 119.7
C39 C40 C41 120.39(18)
C39 C40 H40 119.8
C41 C40 H40 119.8
C40 C41 C36 119.43(18)
C40 C41 H41 120.3
C36 C41 H41 120.3
C43 C42 C47 119.75(16)
C43 C42 P2 120.02(13)
C47 C42 P2 119.92(13)
C44 C43 C42 119.79(17)
C44 C43 H43 120.1
C42 C43 H43 120.1
C43 C44 C45 120.31(18)
C43 C44 H44 119.8
C45 C44 H44 119.8
C46 C45 C44 120.25(17)
C46 C45 H45 119.9
C44 C45 H45 119.9
C45 C46 C47 120.15(17)
C45 C46 H46 119.9
C47 C46 H46 119.9
C46 C47 C42 119.74(17)
C46 C47 H47 120.1
C42 C47 H47 120.1
C53 C48 C49 120.02(16)
C53 C48 P2 121.15(13)
C49 C48 P2 118.76(13)
C50 C49 C48 119.69(16)
C50 C49 H49 120.2
C48 C49 H49 120.2
C49 C50 C51 120.16(17)
C49 C50 H50 119.9
C51 C50 H50 119.9
C52 C51 C50 120.11(17)
C52 C51 H51 119.9
C50 C51 H51 119.9
C51 C52 C53 120.54(17)
C51 C52 H52 119.7
C53 C52 H52 119.7
C52 C53 C48 119.44(16)
C52 C53 H53 120.3
C48 C53 H53 120.3
H1 O3 H2 102(2)

loop_
_geom_bond_atom_site_label_1
_geom_bond_atom_site_label_2
_geom_bond_distance
Co1 C5 1.7586(18)
Co1 C4 1.7781(19)
Co1 C2 1.8912(19)
Co1 C3 1.8978(18)
Co1 C1 1.9499(17)
O1 C4 1.148(2)
O2 C5 1.152(2)
N1 C1 1.154(2)
N2 C2 1.161(2)
N3 C3 1.161(2)
P1 C12 1.7925(17)
P1 C6 1.7970(17)
P1 C18 1.8008(17)
P1 C24 1.8016(18)
C6 C11 1.397(2)
C6 C7 1.400(2)
C7 C8 1.382(3)
C7 H7 0.9500
C8 C9 1.387(3)
C8 H8 0.9500
C9 C10 1.384(3)
C9 H9 0.9500
C10 C11 1.388(3)
C10 H10 0.9500
C11 H11 0.9500
C12 C13 1.389(2)
C12 C17 1.396(2)
C13 C14 1.389(2)
C13 H13 0.9500
C14 C15 1.382(3)
C14 H14 0.9500
C15 C16 1.388(3)
C15 H15 0.9500
C16 C17 1.379(2)
C16 H16 0.9500
C17 H17 0.9500
C18 C23 1.398(3)
C18 C19 1.398(2)
C19 C20 1.385(2)
C19 H19 0.9500
C20 C21 1.388(3)
C20 H20 0.9500
C21 C22 1.377(3)
C21 H21 0.9500
C22 C23 1.392(3)
C22 H22 0.9500
C23 H23 0.9500
C24 C29 1.395(2)
C24 C25 1.402(2)
C25 C26 1.381(3)
C25 H25 0.9500
C26 C27 1.390(3)
C26 H26 0.9500
C27 C28 1.380(3)
C27 H27 0.9500
C28 C29 1.390(3)
C28 H28 0.9500
C29 H29 0.9500
P2 C30 1.7907(18)
P2 C36 1.7938(18)
P2 C42 1.7955(17)
P2 C48 1.7974(17)
C30 C31 1.392(3)
C30 C35 1.396(3)
C31 C32 1.390(3)
C31 H31 0.9500
C32 C33 1.376(4)
C32 H32 0.9500
C33 C34 1.375(4)
C33 H33 0.9500
C34 C35 1.383(3)
C34 H34 0.9500
C35 H35 0.9500
C36 C41 1.399(2)
C36 C37 1.400(3)
C37 C38 1.389(3)
C37 H37 0.9500
C38 C39 1.382(3)
C38 H38 0.9500
C39 C40 1.382(3)
C39 H39 0.9500
C40 C41 1.385(3)
C40 H40 0.9500
C41 H41 0.9500
C42 C43 1.394(2)
C42 C47 1.402(2)
C43 C44 1.384(3)
C43 H43 0.9500
C44 C45 1.386(3)
C44 H44 0.9500
C45 C46 1.384(3)
C45 H45 0.9500
C46 C47 1.385(3)
C46 H46 0.9500
C47 H47 0.9500
C48 C53 1.395(2)
C48 C49 1.398(2)
C49 C50 1.384(2)
C49 H49 0.9500
C50 C51 1.389(3)
C50 H50 0.9500
C51 C52 1.381(3)
C51 H51 0.9500
C52 C53 1.387(2)
C52 H52 0.9500
C53 H53 0.9500
O3 H1 0.853(10)
O3 H2 0.861(10)
